data_4066644
loop_
_publ_author_name
'Chen, Dafa'
'Zhang, Xi'
'Xu, Shansheng'
'Song, Haibin'
'Wang, Baiquan'

_publ_section_title
;
 Pyridyl-Substituted Indenyl Ruthenium Complexes: Synthesis, Structures,
 and Reactivities
;
_journal_issue 15
_journal_name_full Organometallics
_journal_page_first 3418
_journal_paper_doi 10.1021/om100556y
_journal_volume 29
_journal_year 2010
_chemical_formula_moiety 'C31 H21 N O5 Ru2'
_chemical_formula_sum 'C31 H21 N O5 Ru2'
_chemical_formula_weight 689.63
_chemical_name_systematic
; 
 ? 
;
_space_group_IT_number 14
_symmetry_cell_setting monoclinic
_symmetry_space_group_name_Hall '-P 2yn'
_symmetry_space_group_name_H-M 'P 1 21/n 1'
_atom_sites_solution_hydrogens geom
_atom_sites_solution_primary direct
_atom_sites_solution_secondary difmap
_audit_creation_method SHELXL-97
_cell_angle_alpha 90.00
_cell_angle_beta 100.302(3)
_cell_angle_gamma 90.00
_cell_formula_units_Z 4
_cell_length_a 9.6179(7)
_cell_length_b 20.5240(13)
_cell_length_c 13.7341(9)
_cell_measurement_reflns_used 5022
_cell_measurement_temperature 293(2)
_cell_measurement_theta_max 25.0
_cell_measurement_theta_min 2.6
_cell_volume 2667.4(3)
_computing_cell_refinement CrystalClear
_computing_data_collection CrystalClear
_computing_data_reduction CrystalStructure
_computing_publication_material 'CrystalStructure 3.7.0'
_computing_structure_refinement 'SHELXL-97 (Sheldrick, 1997)'
_computing_structure_solution 'SHELXS-97 (Sheldrick, 1990)'
_diffrn_ambient_temperature 293(2)
_diffrn_detector_area_resol_mean 7.31
_diffrn_measured_fraction_theta_full 0.996
_diffrn_measured_fraction_theta_max 0.996
_diffrn_measurement_device_type 'Rigaku Saturn'
_diffrn_measurement_method \w
_diffrn_radiation_monochromator confocal
_diffrn_radiation_source 'rotating anode'
_diffrn_radiation_type MoK\a
_diffrn_radiation_wavelength 0.71070
_diffrn_reflns_av_R_equivalents 0.0542
_diffrn_reflns_av_sigmaI/netI 0.0551
_diffrn_reflns_limit_h_max 9
_diffrn_reflns_limit_h_min -12
_diffrn_reflns_limit_k_max 27
_diffrn_reflns_limit_k_min -26
_diffrn_reflns_limit_l_max 18
_diffrn_reflns_limit_l_min -17
_diffrn_reflns_number 20497
_diffrn_reflns_theta_full 27.87
_diffrn_reflns_theta_max 27.87
_diffrn_reflns_theta_min 1.80
_exptl_absorpt_coefficient_mu 1.174
_exptl_absorpt_correction_T_max 0.7990
_exptl_absorpt_correction_T_min 0.7990
_exptl_absorpt_correction_type multi-scan
_exptl_absorpt_process_details 'Jacobson, R. (1998) Private communication'
_exptl_crystal_colour colorless
_exptl_crystal_density_diffrn 1.717
_exptl_crystal_density_method 'not measured'
_exptl_crystal_description prism
_exptl_crystal_F_000 1368
_exptl_crystal_size_max 0.20
_exptl_crystal_size_mid 0.20
_exptl_crystal_size_min 0.20
_refine_diff_density_max 0.883
_refine_diff_density_min -0.641
_refine_diff_density_rms 0.111
_refine_ls_extinction_method none
_refine_ls_goodness_of_fit_ref 1.093
_refine_ls_hydrogen_treatment constr
_refine_ls_matrix_type full
_refine_ls_number_parameters 355
_refine_ls_number_reflns 6328
_refine_ls_number_restraints 0
_refine_ls_restrained_S_all 1.093
_refine_ls_R_factor_all 0.0698
_refine_ls_R_factor_gt 0.0526
_refine_ls_shift/su_max 0.001
_refine_ls_shift/su_mean 0.000
_refine_ls_structure_factor_coef Fsqd
_refine_ls_weighting_details 'calc w=1/[\s^2^(Fo^2^)+(0.0319P)^2^+3.1626P] where P=(Fo^2^+2Fc^2^)/3'
_refine_ls_weighting_scheme calc
_refine_ls_wR_factor_gt 0.0933
_refine_ls_wR_factor_ref 0.1012
_reflns_number_gt 5143
_reflns_number_total 6328
_reflns_threshold_expression >2sigma(I)
_cod_data_source_file om100556y_si_001.cif
_cod_data_source_block r070320a
_cod_database_code 4066644

loop_
_symmetry_equiv_pos_as_xyz
'x, y, z'
'-x+1/2, y+1/2, -z+1/2'
'-x, -y, -z'
'x-1/2, -y-1/2, z-1/2'

loop_
_atom_site_label
_atom_site_type_symbol
_atom_site_fract_x
_atom_site_fract_y
_atom_site_fract_z
_atom_site_U_iso_or_equiv
_atom_site_adp_type
_atom_site_occupancy
_atom_site_symmetry_multiplicity
_atom_site_calc_flag
_atom_site_refinement_flags
Ru1 Ru 0.71771(4) 0.057201(17) 0.86413(2) 0.02972(10) Uani 1 1 d .
Ru2 Ru 0.92935(4) 0.130724(17) 0.79874(2) 0.03167(10) Uani 1 1 d .
O1 O 0.9254(4) -0.05299(19) 0.9155(3) 0.0628(11) Uani 1 1 d .
O2 O 0.7894(4) 0.1140(2) 1.0747(3) 0.0591(10) Uani 1 1 d .
O3 O 0.4869(4) -0.03662(19) 0.8984(3) 0.0626(11) Uani 1 1 d .
O4 O 1.1916(4) 0.0538(2) 0.8792(3) 0.0720(12) Uani 1 1 d .
O5 O 0.9851(6) 0.2153(2) 0.9805(3) 0.0846(15) Uani 1 1 d .
N1 N 0.5779(4) 0.13959(17) 0.8217(3) 0.0325(8) Uani 1 1 d .
C1 C 0.8499(5) -0.0109(2) 0.8945(3) 0.0411(11) Uani 1 1 d .
C2 C 0.7670(5) 0.0934(2) 0.9978(4) 0.0392(10) Uani 1 1 d .
C3 C 0.5678(5) 0.0004(2) 0.8844(3) 0.0386(10) Uani 1 1 d .
C4 C 1.0922(5) 0.0837(3) 0.8495(4) 0.0444(12) Uani 1 1 d .
C5 C 0.9610(6) 0.1825(2) 0.9118(3) 0.0467(12) Uani 1 1 d .
C6 C 0.7272(4) 0.1589(2) 0.7030(3) 0.0314(9) Uani 1 1 d .
C7 C 0.7572(4) 0.0920(2) 0.6801(3) 0.0298(9) Uani 1 1 d .
C8 C 0.8854(5) 0.0928(2) 0.6430(3) 0.0344(10) Uani 1 1 d .
H8 H 0.9342 0.0561 0.6277 0.041 Uiso 1 1 calc R
C9 C 0.9283(5) 0.1593(2) 0.6325(3) 0.0379(10) Uani 1 1 d .
C10 C 0.8296(5) 0.2007(2) 0.6684(3) 0.0359(10) Uani 1 1 d .
C11 C 0.8482(6) 0.2695(2) 0.6666(4) 0.0500(13) Uani 1 1 d .
H11 H 0.7869 0.2975 0.6913 0.060 Uiso 1 1 calc R
C12 C 0.9596(7) 0.2930(3) 0.6270(4) 0.0626(16) Uani 1 1 d .
H12 H 0.9720 0.3378 0.6240 0.075 Uiso 1 1 calc R
C13 C 1.0556(6) 0.2519(3) 0.5907(4) 0.0596(15) Uani 1 1 d .
H13 H 1.1286 0.2701 0.5637 0.072 Uiso 1 1 calc R
C14 C 1.0437(5) 0.1861(3) 0.5945(4) 0.0486(13) Uani 1 1 d .
H14 H 1.1096 0.1592 0.5727 0.058 Uiso 1 1 calc R
C15 C 0.6042(4) 0.1782(2) 0.7467(3) 0.0331(9) Uani 1 1 d .
C16 C 0.5159(5) 0.2299(2) 0.7134(4) 0.0437(12) Uani 1 1 d .
H16 H 0.5345 0.2557 0.6616 0.052 Uiso 1 1 calc R
C17 C 0.4005(5) 0.2430(3) 0.7569(4) 0.0527(14) Uani 1 1 d .
H17 H 0.3407 0.2776 0.7351 0.063 Uiso 1 1 calc R
C18 C 0.3754(5) 0.2038(3) 0.8335(4) 0.0530(13) Uani 1 1 d .
H18 H 0.2989 0.2120 0.8647 0.064 Uiso 1 1 calc R
C19 C 0.4645(5) 0.1526(2) 0.8628(4) 0.0424(11) Uani 1 1 d .
H19 H 0.4456 0.1258 0.9135 0.051 Uiso 1 1 calc R
C20 C 0.6733(4) 0.0352(2) 0.7020(3) 0.0296(9) Uani 1 1 d .
C21 C 0.5191(5) 0.0337(2) 0.6652(3) 0.0342(10) Uani 1 1 d .
H21 H 0.4601 0.0694 0.6671 0.041 Uiso 1 1 calc R
C22 C 0.4736(4) -0.0247(2) 0.6287(3) 0.0330(9) Uani 1 1 d .
C23 C 0.5977(5) -0.0663(2) 0.6308(3) 0.0333(10) Uani 1 1 d .
C24 C 0.7195(5) -0.0311(2) 0.6742(3) 0.0321(9) Uani 1 1 d .
C25 C 0.8512(5) -0.0601(2) 0.6814(3) 0.0386(10) Uani 1 1 d .
H25 H 0.9321 -0.0374 0.7097 0.046 Uiso 1 1 calc R
C26 C 0.8621(6) -0.1227(2) 0.6462(4) 0.0475(12) Uani 1 1 d .
H26 H 0.9506 -0.1420 0.6513 0.057 Uiso 1 1 calc R
C27 C 0.7424(6) -0.1570(2) 0.6035(4) 0.0525(13) Uani 1 1 d .
H27 H 0.7516 -0.1990 0.5799 0.063 Uiso 1 1 calc R
C28 C 0.6098(5) -0.1296(2) 0.5955(4) 0.0460(12) Uani 1 1 d .
H28 H 0.5298 -0.1528 0.5671 0.055 Uiso 1 1 calc R
C29 C 0.3250(5) -0.0471(2) 0.5923(3) 0.0437(12) Uani 1 1 d .
H29 H 0.3209 -0.0643 0.5253 0.052 Uiso 1 1 calc R
C30 C 0.2188(5) 0.0081(3) 0.5858(4) 0.0550(14) Uani 1 1 d .
H30A H 0.2218 0.0267 0.6503 0.082 Uiso 1 1 calc R
H30B H 0.1257 -0.0083 0.5615 0.082 Uiso 1 1 calc R
H30C H 0.2419 0.0410 0.5415 0.082 Uiso 1 1 calc R
C31 C 0.2830(6) -0.1023(3) 0.6558(5) 0.0741(19) Uani 1 1 d .
H31A H 0.3530 -0.1360 0.6621 0.111 Uiso 1 1 calc R
H31B H 0.1931 -0.1196 0.6251 0.111 Uiso 1 1 calc R
H31C H 0.2763 -0.0858 0.7202 0.111 Uiso 1 1 calc R

loop_
_atom_site_aniso_label
_atom_site_aniso_U_11
_atom_site_aniso_U_22
_atom_site_aniso_U_33
_atom_site_aniso_U_23
_atom_site_aniso_U_13
_atom_site_aniso_U_12
Ru1 0.03056(19) 0.03175(19) 0.02716(18) 0.00203(14) 0.00599(14) 0.00123(14)
Ru2 0.0326(2) 0.03386(19) 0.02772(19) 0.00074(14) 0.00315(14) -0.00414(15)
O1 0.070(3) 0.064(3) 0.052(2) 0.0103(19) 0.005(2) 0.033(2)
O2 0.062(2) 0.077(3) 0.0361(19) -0.0174(19) 0.0023(17) 0.011(2)
O3 0.067(3) 0.057(2) 0.072(3) -0.002(2) 0.034(2) -0.022(2)
O4 0.044(2) 0.085(3) 0.084(3) 0.024(2) 0.004(2) 0.021(2)
O5 0.140(4) 0.060(3) 0.043(2) -0.018(2) -0.011(3) -0.003(3)
N1 0.0292(19) 0.034(2) 0.0335(19) -0.0013(15) 0.0040(15) 0.0025(15)
C1 0.041(3) 0.047(3) 0.034(2) 0.003(2) 0.003(2) -0.001(2)
C2 0.037(3) 0.040(3) 0.040(3) 0.006(2) 0.006(2) 0.004(2)
C3 0.046(3) 0.036(2) 0.036(2) -0.001(2) 0.014(2) 0.004(2)
C4 0.037(3) 0.053(3) 0.044(3) 0.006(2) 0.008(2) -0.009(2)
C5 0.061(3) 0.039(3) 0.035(3) 0.005(2) -0.004(2) 0.001(2)
C6 0.035(2) 0.034(2) 0.023(2) 0.0020(17) 0.0003(18) 0.0027(18)
C7 0.033(2) 0.032(2) 0.023(2) -0.0042(17) 0.0002(17) -0.0001(17)
C8 0.035(2) 0.038(2) 0.032(2) -0.0063(19) 0.0103(19) -0.0036(19)
C9 0.046(3) 0.043(3) 0.025(2) 0.0007(19) 0.008(2) -0.007(2)
C10 0.045(3) 0.036(2) 0.026(2) 0.0062(18) 0.0042(19) -0.004(2)
C11 0.072(4) 0.038(3) 0.040(3) 0.004(2) 0.011(3) -0.003(3)
C12 0.084(4) 0.044(3) 0.058(3) 0.009(3) 0.012(3) -0.019(3)
C13 0.067(4) 0.061(4) 0.053(3) 0.012(3) 0.018(3) -0.021(3)
C14 0.043(3) 0.060(3) 0.045(3) 0.005(2) 0.012(2) -0.009(2)
C15 0.035(2) 0.032(2) 0.030(2) -0.0032(18) 0.0013(19) 0.0025(18)
C16 0.043(3) 0.041(3) 0.044(3) 0.006(2) -0.002(2) 0.009(2)
C17 0.041(3) 0.046(3) 0.066(3) -0.004(3) -0.005(3) 0.012(2)
C18 0.035(3) 0.054(3) 0.072(4) -0.009(3) 0.015(3) 0.009(2)
C19 0.037(3) 0.043(3) 0.049(3) -0.003(2) 0.013(2) 0.004(2)
C20 0.029(2) 0.033(2) 0.026(2) -0.0040(17) 0.0042(17) 0.0001(17)
C21 0.032(2) 0.040(2) 0.030(2) -0.0006(19) 0.0039(18) 0.0021(19)
C22 0.028(2) 0.045(3) 0.027(2) 0.0000(19) 0.0042(17) -0.0006(19)
C23 0.037(2) 0.034(2) 0.031(2) -0.0009(18) 0.0154(19) -0.0037(19)
C24 0.034(2) 0.035(2) 0.029(2) 0.0015(18) 0.0101(18) 0.0019(18)
C25 0.032(2) 0.047(3) 0.038(2) 0.001(2) 0.010(2) 0.003(2)
C26 0.052(3) 0.046(3) 0.050(3) 0.005(2) 0.022(2) 0.011(2)
C27 0.068(4) 0.033(3) 0.063(3) -0.007(2) 0.029(3) 0.003(2)
C28 0.048(3) 0.041(3) 0.050(3) -0.009(2) 0.015(2) -0.006(2)
C29 0.037(3) 0.055(3) 0.038(3) -0.010(2) 0.004(2) -0.013(2)
C30 0.034(3) 0.075(4) 0.055(3) -0.002(3) 0.005(2) 0.005(3)
C31 0.044(3) 0.078(5) 0.101(5) 0.010(4) 0.015(3) -0.023(3)

loop_
_atom_type_symbol
_atom_type_description
_atom_type_scat_dispersion_real
_atom_type_scat_dispersion_imag
_atom_type_scat_source
C C 0.0033 0.0016 'International Tables Vol C Tables 4.2.6.8 and 6.1.1.4'
H H 0.0000 0.0000 'International Tables Vol C Tables 4.2.6.8 and 6.1.1.4'
O O 0.0106 0.0060 'International Tables Vol C Tables 4.2.6.8 and 6.1.1.4'
N N 0.0061 0.0033 'International Tables Vol C Tables 4.2.6.8 and 6.1.1.4'
Ru Ru -1.2594 0.8363 'International Tables Vol C Tables 4.2.6.8 and 6.1.1.4'

loop_
_geom_angle_atom_site_label_1
_geom_angle_atom_site_label_2
_geom_angle_atom_site_label_3
_geom_angle
C1 Ru1 C3 90.7(2)
C1 Ru1 C2 91.91(19)
C3 Ru1 C2 99.06(19)
C1 Ru1 N1 175.01(18)
C3 Ru1 N1 93.83(16)
C2 Ru1 N1 89.47(16)
C1 Ru1 C20 94.11(17)
C3 Ru1 C20 90.40(17)
C2 Ru1 C20 168.73(17)
N1 Ru1 C20 83.76(14)
C1 Ru1 Ru2 88.32(15)
C3 Ru1 Ru2 169.32(13)
C2 Ru1 Ru2 91.60(14)
N1 Ru1 Ru2 86.85(10)
C20 Ru1 Ru2 79.08(11)
C5 Ru2 C4 88.9(2)
C5 Ru2 C6 109.95(19)
C4 Ru2 C6 160.72(19)
C5 Ru2 C8 165.50(19)
C4 Ru2 C8 100.34(19)
C6 Ru2 C8 61.98(16)
C5 Ru2 C7 142.7(2)
C4 Ru2 C7 123.25(19)
C6 Ru2 C7 37.79(15)
C8 Ru2 C7 36.74(15)
C5 Ru2 C9 129.70(19)
C4 Ru2 C9 110.41(19)
C6 Ru2 C9 60.65(16)
C8 Ru2 C9 36.38(15)
C7 Ru2 C9 60.71(15)
C5 Ru2 C10 105.63(18)
C4 Ru2 C10 142.98(19)
C6 Ru2 C10 36.72(15)
C8 Ru2 C10 60.43(16)
C7 Ru2 C10 61.24(15)
C9 Ru2 C10 35.22(16)
C5 Ru2 Ru1 93.41(17)
C4 Ru2 Ru1 102.17(15)
C6 Ru2 Ru1 73.80(11)
C8 Ru2 Ru1 95.45(11)
C7 Ru2 Ru1 63.91(11)
C9 Ru2 Ru1 124.49(11)
C10 Ru2 Ru1 110.48(11)
C19 N1 C15 118.6(4)
C19 N1 Ru1 123.5(3)
C15 N1 Ru1 117.9(3)
O1 C1 Ru1 176.8(5)
O2 C2 Ru1 177.1(4)
O3 C3 Ru1 174.8(4)
O4 C4 Ru2 178.5(5)
O5 C5 Ru2 177.4(5)
C7 C6 C10 108.4(4)
C7 C6 C15 123.4(4)
C10 C6 C15 128.0(4)
C7 C6 Ru2 72.2(2)
C10 C6 Ru2 76.9(2)
C15 C6 Ru2 120.7(3)
C8 C7 C6 106.7(4)
C8 C7 C20 128.6(4)
C6 C7 C20 124.4(4)
C8 C7 Ru2 71.4(2)
C6 C7 Ru2 70.0(2)
C20 C7 Ru2 119.2(3)
C7 C8 C9 109.3(4)
C7 C8 Ru2 71.8(2)
C9 C8 Ru2 76.0(2)
C7 C8 H8 125.4
C9 C8 H8 125.4
Ru2 C8 H8 118.6
C14 C9 C10 120.5(4)
C14 C9 C8 131.4(5)
C10 C9 C8 108.0(4)
C14 C9 Ru2 125.8(3)
C10 C9 Ru2 72.6(2)
C8 C9 Ru2 67.6(2)
C11 C10 C9 119.4(4)
C11 C10 C6 133.5(5)
C9 C10 C6 107.1(4)
C11 C10 Ru2 125.6(3)
C9 C10 Ru2 72.2(2)
C6 C10 Ru2 66.4(2)
C12 C11 C10 117.7(5)
C12 C11 H11 121.2
C10 C11 H11 121.2
C11 C12 C13 122.6(5)
C11 C12 H12 118.7
C13 C12 H12 118.7
C14 C13 C12 121.2(5)
C14 C13 H13 119.4
C12 C13 H13 119.4
C13 C14 C9 118.5(5)
C13 C14 H14 120.7
C9 C14 H14 120.7
N1 C15 C16 120.8(4)
N1 C15 C6 115.0(4)
C16 C15 C6 124.2(4)
C17 C16 C15 120.0(5)
C17 C16 H16 120.0
C15 C16 H16 120.0
C16 C17 C18 118.8(5)
C16 C17 H17 120.6
C18 C17 H17 120.6
C19 C18 C17 119.1(5)
C19 C18 H18 120.5
C17 C18 H18 120.5
N1 C19 C18 122.8(5)
N1 C19 H19 118.6
C18 C19 H19 118.6
C21 C20 C7 119.8(4)
C21 C20 C24 102.7(3)
C7 C20 C24 117.8(4)
C21 C20 Ru1 110.2(3)
C7 C20 Ru1 91.7(2)
C24 C20 Ru1 115.0(3)
C22 C21 C20 112.7(4)
C22 C21 H21 123.7
C20 C21 H21 123.7
C21 C22 C23 107.7(4)
C21 C22 C29 128.7(4)
C23 C22 C29 123.5(4)
C28 C23 C24 120.4(4)
C28 C23 C22 130.8(4)
C24 C23 C22 108.7(4)
C25 C24 C23 119.2(4)
C25 C24 C20 132.7(4)
C23 C24 C20 108.0(4)
C26 C25 C24 120.0(5)
C26 C25 H25 120.0
C24 C25 H25 120.0
C25 C26 C27 120.6(5)
C25 C26 H26 119.7
C27 C26 H26 119.7
C28 C27 C26 120.8(5)
C28 C27 H27 119.6
C26 C27 H27 119.6
C27 C28 C23 119.0(5)
C27 C28 H28 120.5
C23 C28 H28 120.5
C22 C29 C30 112.4(4)
C22 C29 C31 111.8(4)
C30 C29 C31 110.1(5)
C22 C29 H29 107.4
C30 C29 H29 107.4
C31 C29 H29 107.4
C29 C30 H30A 109.5
C29 C30 H30B 109.5
H30A C30 H30B 109.5
C29 C30 H30C 109.5
H30A C30 H30C 109.5
H30B C30 H30C 109.5
C29 C31 H31A 109.5
C29 C31 H31B 109.5
H31A C31 H31B 109.5
C29 C31 H31C 109.5
H31A C31 H31C 109.5
H31B C31 H31C 109.5

loop_
_geom_bond_atom_site_label_1
_geom_bond_atom_site_label_2
_geom_bond_distance
Ru1 C1 1.886(5)
Ru1 C3 1.912(5)
Ru1 C2 1.958(5)
Ru1 N1 2.174(3)
Ru1 C20 2.238(4)
Ru1 Ru2 2.8073(5)
Ru2 C5 1.861(5)
Ru2 C4 1.865(5)
Ru2 C6 2.220(4)
Ru2 C8 2.245(4)
Ru2 C7 2.250(4)
Ru2 C9 2.355(4)
Ru2 C10 2.360(4)
O1 C1 1.132(6)
O2 C2 1.122(5)
O3 C3 1.129(6)
O4 C4 1.148(6)
O5 C5 1.148(6)
N1 C19 1.343(6)
N1 C15 1.359(5)
C6 C7 1.448(6)
C6 C10 1.449(6)
C6 C15 1.474(6)
C7 C8 1.417(6)
C7 C20 1.480(6)
C8 C9 1.440(6)
C8 H8 0.9300
C9 C14 1.419(6)
C9 C10 1.426(6)
C10 C11 1.424(6)
C11 C12 1.373(8)
C11 H11 0.9300
C12 C13 1.405(8)
C12 H12 0.9300
C13 C14 1.357(8)
C13 H13 0.9300
C14 H14 0.9300
C15 C16 1.384(6)
C16 C17 1.378(7)
C16 H16 0.9300
C17 C18 1.379(8)
C17 H17 0.9300
C18 C19 1.370(7)
C18 H18 0.9300
C19 H19 0.9300
C20 C21 1.479(6)
C20 C24 1.501(6)
C21 C22 1.342(6)
C21 H21 0.9300
C22 C23 1.463(6)
C22 C29 1.500(6)
C23 C28 1.397(6)
C23 C24 1.414(6)
C24 C25 1.387(6)
C25 C26 1.384(6)
C25 H25 0.9300
C26 C27 1.387(7)
C26 H26 0.9300
C27 C28 1.381(7)
C27 H27 0.9300
C28 H28 0.9300
C29 C30 1.518(7)
C29 C31 1.526(7)
C29 H29 0.9800
C30 H30A 0.9600
C30 H30B 0.9600
C30 H30C 0.9600
C31 H31A 0.9600
C31 H31B 0.9600
C31 H31C 0.9600

loop_
_geom_torsion_atom_site_label_1
_geom_torsion_atom_site_label_2
_geom_torsion_atom_site_label_3
_geom_torsion_atom_site_label_4
_geom_torsion
C1 Ru1 Ru2 C5 -103.7(2)
C3 Ru1 Ru2 C5 171.5(8)
C2 Ru1 Ru2 C5 -11.9(2)
N1 Ru1 Ru2 C5 77.52(17)
C20 Ru1 Ru2 C5 161.76(18)
C1 Ru1 Ru2 C4 -14.1(2)
C3 Ru1 Ru2 C4 -98.9(8)
C2 Ru1 Ru2 C4 77.8(2)
N1 Ru1 Ru2 C4 167.17(18)
C20 Ru1 Ru2 C4 -108.58(19)
C1 Ru1 Ru2 C6 146.47(18)
C3 Ru1 Ru2 C6 61.7(8)
C2 Ru1 Ru2 C6 -121.66(17)
N1 Ru1 Ru2 C6 -32.28(15)
C20 Ru1 Ru2 C6 51.96(16)
C1 Ru1 Ru2 C8 87.75(18)
C3 Ru1 Ru2 C8 3.0(8)
C2 Ru1 Ru2 C8 179.62(18)
N1 Ru1 Ru2 C8 -91.00(15)
C20 Ru1 Ru2 C8 -6.76(16)
C1 Ru1 Ru2 C7 107.19(18)
C3 Ru1 Ru2 C7 22.4(8)
C2 Ru1 Ru2 C7 -160.94(18)
N1 Ru1 Ru2 C7 -71.57(15)
C20 Ru1 Ru2 C7 12.68(16)
C1 Ru1 Ru2 C9 111.4(2)
C3 Ru1 Ru2 C9 26.7(8)
C2 Ru1 Ru2 C9 -156.7(2)
N1 Ru1 Ru2 C9 -67.30(17)
C20 Ru1 Ru2 C9 16.94(18)
C1 Ru1 Ru2 C10 148.18(18)
C3 Ru1 Ru2 C10 63.4(8)
C2 Ru1 Ru2 C10 -119.95(18)
N1 Ru1 Ru2 C10 -30.57(15)
C20 Ru1 Ru2 C10 53.67(16)
C1 Ru1 N1 C19 -168.5(18)
C3 Ru1 N1 C19 36.7(4)
C2 Ru1 N1 C19 -62.4(4)
C20 Ru1 N1 C19 126.6(4)
Ru2 Ru1 N1 C19 -154.0(3)
C1 Ru1 N1 C15 14(2)
C3 Ru1 N1 C15 -140.6(3)
C2 Ru1 N1 C15 120.3(3)
C20 Ru1 N1 C15 -50.7(3)
Ru2 Ru1 N1 C15 28.7(3)
C3 Ru1 C1 O1 -30(8)
C2 Ru1 C1 O1 69(8)
N1 Ru1 C1 O1 175(7)
C20 Ru1 C1 O1 -121(8)
Ru2 Ru1 C1 O1 160(8)
C1 Ru1 C2 O2 -125(8)
C3 Ru1 C2 O2 -34(8)
N1 Ru1 C2 O2 60(8)
C20 Ru1 C2 O2 113(8)
Ru2 Ru1 C2 O2 147(8)
C1 Ru1 C3 O3 3(5)
C2 Ru1 C3 O3 -89(5)
N1 Ru1 C3 O3 -179(100)
C20 Ru1 C3 O3 97(5)
Ru2 Ru1 C3 O3 88(5)
C5 Ru2 C4 O4 168(19)
C6 Ru2 C4 O4 -1(19)
C8 Ru2 C4 O4 -23(19)
C7 Ru2 C4 O4 8(19)
C9 Ru2 C4 O4 -60(19)
C10 Ru2 C4 O4 -77(19)
Ru1 Ru2 C4 O4 75(19)
C4 Ru2 C5 O5 67(10)
C6 Ru2 C5 O5 -117(10)
C8 Ru2 C5 O5 -64(11)
C7 Ru2 C5 O5 -142(10)
C9 Ru2 C5 O5 -49(11)
C10 Ru2 C5 O5 -79(10)
Ru1 Ru2 C5 O5 169(10)
C5 Ru2 C6 C7 -155.9(3)
C4 Ru2 C6 C7 12.3(7)
C8 Ru2 C6 C7 37.3(2)
C9 Ru2 C6 C7 79.0(3)
C10 Ru2 C6 C7 114.6(3)
Ru1 Ru2 C6 C7 -68.1(2)
C5 Ru2 C6 C10 89.6(3)
C4 Ru2 C6 C10 -102.2(6)
C8 Ru2 C6 C10 -77.2(3)
C7 Ru2 C6 C10 -114.6(3)
C9 Ru2 C6 C10 -35.5(2)
Ru1 Ru2 C6 C10 177.3(3)
C5 Ru2 C6 C15 -37.1(4)
C4 Ru2 C6 C15 131.1(5)
C8 Ru2 C6 C15 156.1(4)
C7 Ru2 C6 C15 118.8(4)
C9 Ru2 C6 C15 -162.2(4)
C10 Ru2 C6 C15 -126.7(5)
Ru1 Ru2 C6 C15 50.6(3)
C10 C6 C7 C8 6.7(4)
C15 C6 C7 C8 -177.9(4)
Ru2 C6 C7 C8 -62.4(3)
C10 C6 C7 C20 -178.6(4)
C15 C6 C7 C20 -3.2(6)
Ru2 C6 C7 C20 112.4(4)
C10 C6 C7 Ru2 69.0(3)
C15 C6 C7 Ru2 -115.5(4)
C5 Ru2 C7 C8 155.8(3)
C4 Ru2 C7 C8 -58.7(3)
C6 Ru2 C7 C8 116.5(4)
C9 Ru2 C7 C8 37.6(3)
C10 Ru2 C7 C8 78.1(3)
Ru1 Ru2 C7 C8 -146.4(3)
C5 Ru2 C7 C6 39.4(4)
C4 Ru2 C7 C6 -175.2(3)
C8 Ru2 C7 C6 -116.5(4)
C9 Ru2 C7 C6 -78.8(3)
C10 Ru2 C7 C6 -38.3(2)
Ru1 Ru2 C7 C6 97.1(2)
C5 Ru2 C7 C20 -79.7(4)
C4 Ru2 C7 C20 65.8(4)
C6 Ru2 C7 C20 -119.1(4)
C8 Ru2 C7 C20 124.5(4)
C9 Ru2 C7 C20 162.1(4)
C10 Ru2 C7 C20 -157.4(4)
Ru1 Ru2 C7 C20 -21.9(3)
C6 C7 C8 C9 -6.0(5)
C20 C7 C8 C9 179.6(4)
Ru2 C7 C8 C9 -67.4(3)
C6 C7 C8 Ru2 61.4(3)
C20 C7 C8 Ru2 -113.0(4)
C5 Ru2 C8 C7 -97.5(8)
C4 Ru2 C8 C7 133.4(3)
C6 Ru2 C8 C7 -38.4(2)
C9 Ru2 C8 C7 -116.1(4)
C10 Ru2 C8 C7 -80.5(3)
Ru1 Ru2 C8 C7 30.0(2)
C5 Ru2 C8 C9 18.6(9)
C4 Ru2 C8 C9 -110.5(3)
C6 Ru2 C8 C9 77.7(3)
C7 Ru2 C8 C9 116.1(4)
C10 Ru2 C8 C9 35.6(3)
Ru1 Ru2 C8 C9 146.0(2)
C7 C8 C9 C14 -176.6(4)
Ru2 C8 C9 C14 118.7(5)
C7 C8 C9 C10 3.0(5)
Ru2 C8 C9 C10 -61.7(3)
C7 C8 C9 Ru2 64.7(3)
C5 Ru2 C9 C14 60.2(5)
C4 Ru2 C9 C14 -46.3(5)
C6 Ru2 C9 C14 152.6(5)
C8 Ru2 C9 C14 -125.8(6)
C7 Ru2 C9 C14 -163.8(5)
C10 Ru2 C9 C14 115.5(5)
Ru1 Ru2 C9 C14 -168.2(4)
C5 Ru2 C9 C10 -55.3(4)
C4 Ru2 C9 C10 -161.8(3)
C6 Ru2 C9 C10 37.1(3)
C8 Ru2 C9 C10 118.7(4)
C7 Ru2 C9 C10 80.7(3)
Ru1 Ru2 C9 C10 76.3(3)
C5 Ru2 C9 C8 -174.0(3)
C4 Ru2 C9 C8 79.5(3)
C6 Ru2 C9 C8 -81.6(3)
C7 Ru2 C9 C8 -38.0(3)
C10 Ru2 C9 C8 -118.7(4)
Ru1 Ru2 C9 C8 -42.4(3)
C14 C9 C10 C11 -0.5(7)
C8 C9 C10 C11 179.9(4)
Ru2 C9 C10 C11 121.3(4)
C14 C9 C10 C6 -179.2(4)
C8 C9 C10 C6 1.2(5)
Ru2 C9 C10 C6 -57.4(3)
C14 C9 C10 Ru2 -121.8(4)
C8 C9 C10 Ru2 58.6(3)
C7 C6 C10 C11 176.7(5)
C15 C6 C10 C11 1.5(8)
Ru2 C6 C10 C11 -117.4(5)
C7 C6 C10 C9 -4.9(4)
C15 C6 C10 C9 180.0(4)
Ru2 C6 C10 C9 61.1(3)
C7 C6 C10 Ru2 -65.9(3)
C15 C6 C10 Ru2 118.9(4)
C5 Ru2 C10 C11 25.1(5)
C4 Ru2 C10 C11 -84.8(5)
C6 Ru2 C10 C11 127.6(6)
C8 Ru2 C10 C11 -150.6(5)
C7 Ru2 C10 C11 167.1(5)
C9 Ru2 C10 C11 -113.9(5)
Ru1 Ru2 C10 C11 124.9(4)
C5 Ru2 C10 C9 138.9(3)
C4 Ru2 C10 C9 29.1(4)
C6 Ru2 C10 C9 -118.5(4)
C8 Ru2 C10 C9 -36.7(3)
C7 Ru2 C10 C9 -79.0(3)
Ru1 Ru2 C10 C9 -121.3(2)
C5 Ru2 C10 C6 -102.6(3)
C4 Ru2 C10 C6 147.6(3)
C8 Ru2 C10 C6 81.8(3)
C7 Ru2 C10 C6 39.5(2)
C9 Ru2 C10 C6 118.5(4)
Ru1 Ru2 C10 C6 -2.7(3)
C9 C10 C11 C12 1.9(7)
C6 C10 C11 C12 -179.8(5)
Ru2 C10 C11 C12 90.3(5)
C10 C11 C12 C13 -1.3(8)
C11 C12 C13 C14 -1.0(9)
C12 C13 C14 C9 2.4(8)
C10 C9 C14 C13 -1.7(7)
C8 C9 C14 C13 177.8(5)
Ru2 C9 C14 C13 -91.6(6)
C19 N1 C15 C16 -0.1(6)
Ru1 N1 C15 C16 177.4(3)
C19 N1 C15 C6 -177.5(4)
Ru1 N1 C15 C6 -0.1(5)
C7 C6 C15 N1 43.5(5)
C10 C6 C15 N1 -142.1(4)
Ru2 C6 C15 N1 -44.6(5)
C7 C6 C15 C16 -133.9(5)
C10 C6 C15 C16 40.6(7)
Ru2 C6 C15 C16 138.0(4)
N1 C15 C16 C17 0.6(7)
C6 C15 C16 C17 177.8(4)
C15 C16 C17 C18 -0.1(7)
C16 C17 C18 C19 -0.9(8)
C15 N1 C19 C18 -1.0(7)
Ru1 N1 C19 C18 -178.3(4)
C17 C18 C19 N1 1.5(8)
C8 C7 C20 C21 -131.8(4)
C6 C7 C20 C21 54.6(5)
Ru2 C7 C20 C21 139.4(3)
C8 C7 C20 C24 -5.9(6)
C6 C7 C20 C24 -179.4(4)
Ru2 C7 C20 C24 -94.7(4)
C8 C7 C20 Ru1 113.7(4)
C6 C7 C20 Ru1 -59.8(4)
Ru2 C7 C20 Ru1 24.9(3)
C1 Ru1 C20 C21 132.4(3)
C3 Ru1 C20 C21 41.7(3)
C2 Ru1 C20 C21 -105.5(9)
N1 Ru1 C20 C21 -52.1(3)
Ru2 Ru1 C20 C21 -140.1(3)
C1 Ru1 C20 C7 -104.9(3)
C3 Ru1 C20 C7 164.3(3)
C2 Ru1 C20 C7 17.2(10)
N1 Ru1 C20 C7 70.5(2)
Ru2 Ru1 C20 C7 -17.4(2)
C1 Ru1 C20 C24 16.9(3)
C3 Ru1 C20 C24 -73.8(3)
C2 Ru1 C20 C24 139.1(8)
N1 Ru1 C20 C24 -167.6(3)
Ru2 Ru1 C20 C24 104.4(3)
C7 C20 C21 C22 137.5(4)
C24 C20 C21 C22 4.7(5)
Ru1 C20 C21 C22 -118.3(3)
C20 C21 C22 C23 -4.5(5)
C20 C21 C22 C29 174.6(4)
C21 C22 C23 C28 -175.1(5)
C29 C22 C23 C28 5.6(7)
C21 C22 C23 C24 2.4(5)
C29 C22 C23 C24 -176.8(4)
C28 C23 C24 C25 -0.1(6)
C22 C23 C24 C25 -177.9(4)
C28 C23 C24 C20 178.4(4)
C22 C23 C24 C20 0.5(5)
C21 C20 C24 C25 175.2(5)
C7 C20 C24 C25 41.3(6)
Ru1 C20 C24 C25 -65.1(6)
C21 C20 C24 C23 -3.0(4)
C7 C20 C24 C23 -136.9(4)
Ru1 C20 C24 C23 116.8(3)
C23 C24 C25 C26 0.0(6)
C20 C24 C25 C26 -178.0(4)
C24 C25 C26 C27 0.2(7)
C25 C26 C27 C28 -0.3(8)
C26 C27 C28 C23 0.3(8)
C24 C23 C28 C27 -0.1(7)
C22 C23 C28 C27 177.3(5)
C21 C22 C29 C30 8.4(7)
C23 C22 C29 C30 -172.6(4)
C21 C22 C29 C31 -116.1(6)
C23 C22 C29 C31 63.0(6)
